data_4350256
loop_
_publ_author_name
'Hsieh, Wen-Yuan'
'Liu, Shuang'

_publ_section_title
;
 Novel biscapped and monocapped tris(dioxime) Mn(II) complexes: x-ray
 crystal structure of the first cationic tris(dioxime) Mn(II) complex
 [Mn(CDOH)3BPh]OH (CDOH2= 1,2-cyclohexanedione dioxime).
;
_journal_issue 13
_journal_name_full 'Inorganic chemistry'
_journal_page_first 5034
_journal_page_last 5043
_journal_paper_doi 10.1021/ic060216n
_journal_volume 45
_journal_year 2006
_chemical_formula_moiety 'C30 H52 B2 Mn1 N6 O8'
_chemical_formula_sum 'C30 H52 B2 Mn N6 O8'
_chemical_formula_weight 701.34
_space_group_IT_number 14
_space_group_name_Hall '-P 2yn'
_space_group_name_H-M_alt 'P 1 21/n 1'
_symmetry_cell_setting monoclinic
_symmetry_space_group_name_Hall '-P 2yn'
_symmetry_space_group_name_H-M 'P 1 21/n 1'
_atom_type_scat_source 'International Tables for Crystallography (Vol C)'
_cell_angle_alpha 90.00
_cell_angle_beta 112.2941(19)
_cell_angle_gamma 90.00
_cell_formula_units_Z 4
_cell_length_a 17.8789(6)
_cell_length_b 10.3613(4)
_cell_length_c 20.9762(8)
_cell_measurement_reflns_used 29952
_cell_measurement_temperature 150
_cell_measurement_theta_max 27
_cell_measurement_theta_min 2
_cell_volume 3595.3(2)
_computing_cell_refinement DENZO/SCALEPACK_(Otwinowski,_1996)
_computing_data_collection Collect_(Nonius,_1998)
_computing_data_reduction DENZO/SCALEPACK_(Otwinowski,_1996)
_computing_molecular_graphics
;
    ORTEP (Johnson, 1976)
    PLATON (Spek, 1997)
;
_computing_structure_refinement SHELX97_(Sheldrick,_1997)
_computing_structure_solution Direct_methods_(SIR2002,_Burla_et_al.,_2003)
_diffrn_ambient_temperature 150
_diffrn_measured_fraction_theta_full 0.9807
_diffrn_measured_fraction_theta_max 0.9807
_diffrn_measurement_device_type Nonius_KappaCCD
_diffrn_measurement_method \w
_diffrn_radiation_monochromator 'graphite 002'
_diffrn_radiation_type MO-K\a
_diffrn_radiation_wavelength 0.71073
_diffrn_reflns_av_R_equivalents 0.053
_diffrn_reflns_limit_h_max 23
_diffrn_reflns_limit_h_min 0
_diffrn_reflns_limit_k_max 13
_diffrn_reflns_limit_k_min 0
_diffrn_reflns_limit_l_max 25
_diffrn_reflns_limit_l_min -27
_diffrn_reflns_number 29952
_diffrn_reflns_theta_full 27.9
_diffrn_reflns_theta_max 27.88
_diffrn_reflns_theta_min 2.10
_exptl_absorpt_coefficient_mu 0.403
_exptl_absorpt_correction_T_max 0.8596
_exptl_absorpt_correction_T_min 0.7972
_exptl_absorpt_correction_type multi-scan_(Otwinowski_&_Minor,_1997)
_exptl_crystal_colour_primary orange
_exptl_crystal_density_diffrn 1.296
_exptl_crystal_description chunk
_exptl_crystal_F_000 1492
_exptl_crystal_size_max 0.48
_exptl_crystal_size_mid 0.45
_exptl_crystal_size_min 0.38
_refine_diff_density_max 0.85
_refine_diff_density_min -0.45
_refine_ls_extinction_method none
_refine_ls_goodness_of_fit_ref 1.029
_refine_ls_hydrogen_treatment constr
_refine_ls_matrix_type full
_refine_ls_number_parameters 429
_refine_ls_number_reflns 8419
_refine_ls_number_restraints 43
_refine_ls_R_factor_all 0.095
_refine_ls_R_factor_gt 0.065
_refine_ls_shift/su_max 0.001
_refine_ls_structure_factor_coef Fsqd
_refine_ls_weighting_details '1/[\s^2^(Fo^2^)+(0.0996P)^2^+1.7837P] where P=(Fo^2^+2Fc^2^)/3  '
_refine_ls_weighting_scheme calc
_refine_ls_wR_factor_gt 0.169
_refine_ls_wR_factor_ref 0.190
_reflns_number_gt 5940
_reflns_number_total 8440
_reflns_threshold_expression >2.0\s(I)
_cod_data_source_file ic060216nsi20060209_111204.cif
_cod_data_source_block PG75
_cod_depositor_comments
;
The following automatic conversions were performed:

data item '_refine_ls_weighting_scheme' value 'calc ' was changed to
'calc' in accordance with the
/home/saulius/struct/COD-crude-data/automatic-downloads/DataCite-retrospective/ACS/depositions/lib/dictionaries/cif_core.dic
dictionary named 'cif_core.dic' version 2.4.2 last updated on
2011-04-26.

Automatic conversion script
Id: cif_fix_values 6909 2019-04-08 15:41:33Z antanas 
;
_cod_original_sg_symbol_H-M 'P 1 21/n 1                      '
_cod_original_formula_sum 'C30 H52 B2 Mn1 N6 O8'
_cod_database_code 4350256

loop_
_symmetry_equiv_pos_as_xyz
'x, y, z'
'-x+1/2, y+1/2, -z+1/2'
'-x, -y, -z'
'x-1/2, -y-1/2, z-1/2'

loop_
_atom_site_label
_atom_site_type_symbol
_atom_site_fract_x
_atom_site_fract_y
_atom_site_fract_z
_atom_site_U_iso_or_equiv
_atom_site_adp_type
_atom_site_occupancy
_atom_site_symmetry_multiplicity
_atom_site_calc_flag
_atom_site_refinement_flags
_atom_site_disorder_assembly
_atom_site_disorder_group
Mn Mn 0.18097(3) 0.04047(4) 0.43549(2) 0.04847(17) Uani 1 1 d . . .
O(11) O 0.14675(16) 0.1546(2) 0.57140(12) 0.0664(6) Uani 1 1 d . . .
O(12) O 0.07937(14) -0.22782(19) 0.38786(10) 0.0553(5) Uani 1 1 d . . .
O(21) O 0.16302(17) 0.3282(2) 0.49606(11) 0.0730(7) Uani 1 1 d . . .
O(22) O 0.16377(13) 0.07251(19) 0.27501(10) 0.0489(5) Uani 1 1 d . . .
O(31) O 0.21775(12) -0.14379(19) 0.31867(9) 0.0477(5) Uani 1 1 d . . .
O(32) O 0.31277(16) -0.0292(2) 0.58646(10) 0.0631(6) Uani 1 1 d . . .
O(111) O 0.27710(16) 0.2126(2) 0.57737(11) 0.0656(6) Uani 1 1 d . . .
O(211) O 0.07700(11) -0.10192(19) 0.28246(9) 0.0459(4) Uani 1 1 d . . .
N(11) N 0.13772(18) 0.0547(3) 0.52587(13) 0.0579(7) Uani 1 1 d . . .
N(12) N 0.09656(16) -0.1253(2) 0.43327(12) 0.0495(6) Uani 1 1 d . . .
N(21) N 0.16832(17) 0.2583(3) 0.44206(13) 0.0577(7) Uani 1 1 d . . .
N(22) N 0.15797(15) 0.1292(2) 0.33254(12) 0.0483(6) Uani 1 1 d . . .
N(31) N 0.23421(14) -0.1171(2) 0.38690(11) 0.0453(5) Uani 1 1 d . . .
N(32) N 0.28939(16) -0.0508(2) 0.51657(12) 0.0501(6) Uani 1 1 d . . .
C(11) C 0.1057(2) -0.0466(3) 0.54031(15) 0.0549(7) Uani 1 1 d . B .
C(12) C 0.08862(19) -0.1531(3) 0.49014(15) 0.0522(7) Uani 1 1 d . B .
C(13) C 0.0632(2) -0.2825(4) 0.50583(18) 0.0666(9) Uani 1 1 d D . .
C(16) C 0.0873(2) -0.0616(4) 0.60384(18) 0.0707(10) Uani 1 1 d D . .
C(21) C 0.1437(2) 0.3220(3) 0.38501(16) 0.0542(7) Uani 1 1 d . C .
C(22) C 0.14319(17) 0.2510(3) 0.32406(15) 0.0483(6) Uani 1 1 d . . .
C(23) C 0.1245(2) 0.3186(3) 0.25676(16) 0.0562(7) Uani 1 1 d . C .
C(24) C 0.0772(4) 0.4415(4) 0.2516(2) 0.1026(18) Uani 1 1 d D . .
C(26) C 0.1171(3) 0.4611(3) 0.37834(18) 0.0722(10) Uani 1 1 d D . .
C(31) C 0.29011(16) -0.1893(3) 0.42829(13) 0.0439(6) Uani 1 1 d . E .
C(32) C 0.31395(18) -0.1591(3) 0.50227(14) 0.0471(6) Uani 1 1 d . . .
C(33) C 0.3639(2) -0.2524(3) 0.55603(16) 0.0626(8) Uani 1 1 d . E .
C(34) C 0.3946(3) -0.3632(4) 0.52808(19) 0.0797(12) Uani 1 1 d D . .
C(36) C 0.3320(2) -0.2943(3) 0.40584(15) 0.0568(8) Uani 1 1 d D . .
C(111) C 0.3371(3) 0.3003(4) 0.5741(2) 0.0826(12) Uani 1 1 d . . .
C(112) C 0.4191(3) 0.2479(5) 0.6068(3) 0.1052(16) Uani 1 1 d . . .
C(113) C 0.1903(3) 0.3739(4) 0.61863(19) 0.0801(12) Uani 1 1 d . . .
C(114) C 0.2202(3) 0.3296(5) 0.69364(19) 0.0821(12) Uani 1 1 d . . .
C(115) C 0.2115(3) 0.4288(7) 0.7430(2) 0.117(2) Uani 1 1 d . . .
C(116) C 0.1331(4) 0.4776(6) 0.7339(3) 0.1082(17) Uani 1 1 d . . .
C(14A) C 0.0815(6) -0.2893(7) 0.5820(4) 0.067(2) Uiso 0.522(12) 1 d PD B 1
C(14B) C 0.0358(6) -0.2956(8) 0.5640(4) 0.067(2) Uiso 0.478(12) 1 d PD B 2
C(15A) C 0.0875(7) -0.2038(7) 0.6246(4) 0.080(3) Uiso 0.522(12) 1 d PD B 1
C(15B) C 0.0436(6) -0.1759(7) 0.6062(4) 0.064(2) Uiso 0.478(12) 1 d PD B 2
C(211) C 0.0035(2) -0.0369(4) 0.2435(2) 0.0652(9) Uani 1 1 d . . .
C(212) C -0.0678(2) -0.1149(5) 0.2397(2) 0.0751(10) Uani 1 1 d . . .
C(213) C 0.14485(18) -0.1063(3) 0.19279(14) 0.0477(6) Uani 1 1 d . . .
C(214) C 0.12523(19) -0.2471(3) 0.17326(14) 0.0503(7) Uani 1 1 d . . .
C(215) C 0.1200(2) -0.2826(3) 0.10104(15) 0.0593(8) Uani 1 1 d . . .
C(216) C 0.0904(3) -0.4191(4) 0.0807(2) 0.0831(12) Uani 1 1 d . . .
C(25A) C 0.1164(4) 0.5243(5) 0.3107(3) 0.0670(18) Uiso 0.705(12) 1 d PD C 1
C(25B) C 0.0640(9) 0.4976(15) 0.3086(5) 0.077(5) Uiso 0.295(12) 1 d PD C 2
C(35A) C 0.4070(4) -0.3458(6) 0.4642(3) 0.0605(19) Uiso 0.577(10) 1 d PD E 1
C(35B) C 0.3569(5) -0.4028(8) 0.4591(4) 0.064(3) Uiso 0.423(10) 1 d PD E 2
B(1) B 0.1972(3) 0.2653(4) 0.5655(2) 0.0672(11) Uani 1 1 d . . .
B(2) B 0.1492(2) -0.0696(3) 0.26812(16) 0.0438(7) Uani 1 1 d . . .
H(12) H 0.0765 -0.2015 0.3491 0.083 Uiso 1 1 calc R . .
H(32) H 0.3108 0.0502 0.5937 0.095 Uiso 1 1 calc R . .
H(11A) H 0.3333 0.3819 0.5973 0.099 Uiso 1 1 calc R . .
H(11B) H 0.3263 0.3202 0.5253 0.099 Uiso 1 1 calc R . .
H(11C) H 0.4311 0.2323 0.6558 0.158 Uiso 1 1 calc R . .
H(11D) H 0.4581 0.3099 0.6021 0.158 Uiso 1 1 calc R . .
H(11E) H 0.4230 0.1665 0.5844 0.158 Uiso 1 1 calc R . .
H(11F) H 0.2219 0.4506 0.6157 0.096 Uiso 1 1 calc R . .
H(11G) H 0.1331 0.4007 0.6040 0.096 Uiso 1 1 calc R . .
H(11H) H 0.1898 0.2512 0.6963 0.098 Uiso 1 1 calc R . .
H(11I) H 0.2779 0.3055 0.7087 0.098 Uiso 1 1 calc R . .
H(11J) H 0.2352 0.3913 0.7899 0.140 Uiso 1 1 calc R . .
H(11K) H 0.2456 0.5037 0.7422 0.140 Uiso 1 1 calc R . .
H(11L) H 0.1079 0.5156 0.6879 0.162 Uiso 1 1 calc R . .
H(11M) H 0.1384 0.5437 0.7688 0.162 Uiso 1 1 calc R . .
H(11N) H 0.0993 0.4069 0.7388 0.162 Uiso 1 1 calc R . .
H(13A) H 0.0928 -0.3512 0.4924 0.080 Uiso 1 1 calc R A 1
H(13B) H 0.0046 -0.2950 0.4796 0.080 Uiso 1 1 calc R A 1
H(14A) H 0.0403 -0.3490 0.5860 0.081 Uiso 0.522(12) 1 calc PR B 1
H(14B) H 0.1334 -0.3366 0.6013 0.081 Uiso 0.522(12) 1 calc PR B 1
H(14C) H 0.0673 -0.3654 0.5947 0.080 Uiso 0.478(12) 1 calc PR B 2
H(14D) H -0.0217 -0.3226 0.5454 0.080 Uiso 0.478(12) 1 calc PR B 2
H(15A) H 0.1383 -0.2193 0.6648 0.096 Uiso 0.522(12) 1 calc PR B 1
H(15B) H 0.0425 -0.2156 0.6407 0.096 Uiso 0.522(12) 1 calc PR B 1
H(15C) H -0.0124 -0.1474 0.5970 0.076 Uiso 0.478(12) 1 calc PR B 2
H(15D) H 0.0661 -0.2046 0.6549 0.076 Uiso 0.478(12) 1 calc PR B 2
H(16A) H 0.0336 -0.0236 0.5956 0.085 Uiso 1 1 calc R B 1
H(16B) H 0.1280 -0.0136 0.6422 0.085 Uiso 1 1 calc R B 1
H(21A) H 0.0014 -0.0204 0.1964 0.078 Uiso 1 1 calc R . .
H(21B) H 0.0021 0.0474 0.2652 0.078 Uiso 1 1 calc R . .
H(21C) H -0.0652 -0.1998 0.2200 0.113 Uiso 1 1 calc R . .
H(21D) H -0.1174 -0.0706 0.2104 0.113 Uiso 1 1 calc R . .
H(21E) H -0.0680 -0.1257 0.2860 0.113 Uiso 1 1 calc R . .
H(21F) H 0.1032 -0.0518 0.1587 0.057 Uiso 1 1 calc R . .
H(21G) H 0.1975 -0.0855 0.1898 0.057 Uiso 1 1 calc R . .
H(21H) H 0.0729 -0.2681 0.1769 0.060 Uiso 1 1 calc R . .
H(21I) H 0.1672 -0.3015 0.2071 0.060 Uiso 1 1 calc R . .
H(21J) H 0.0829 -0.2218 0.0674 0.071 Uiso 1 1 calc R . .
H(21K) H 0.1741 -0.2729 0.0990 0.071 Uiso 1 1 calc R . .
H(21L) H 0.1269 -0.4799 0.1138 0.125 Uiso 1 1 calc R . .
H(21M) H 0.0894 -0.4375 0.0345 0.125 Uiso 1 1 calc R . .
H(21N) H 0.0358 -0.4283 0.0806 0.125 Uiso 1 1 calc R . .
H(23A) H 0.0930 0.2600 0.2188 0.067 Uiso 1 1 calc R . .
H(23B) H 0.1757 0.3392 0.2512 0.067 Uiso 1 1 calc R . .
H(25A) H 0.0875 0.6078 0.3034 0.080 Uiso 0.705(12) 1 calc PR C 1
H(25B) H 0.1726 0.5415 0.3152 0.080 Uiso 0.705(12) 1 calc PR C 1
H(25C) H 0.0079 0.4772 0.3033 0.093 Uiso 0.295(12) 1 calc PR C 2
H(25D) H 0.0674 0.5925 0.3047 0.093 Uiso 0.295(12) 1 calc PR C 2
H(26A) H 0.1540 0.5103 0.4183 0.087 Uiso 1 1 calc R C 1
H(26B) H 0.0621 0.4660 0.3791 0.087 Uiso 1 1 calc R C 1
H(33A) H 0.4105 -0.2057 0.5897 0.075 Uiso 1 1 calc R . .
H(33B) H 0.3309 -0.2860 0.5811 0.075 Uiso 1 1 calc R . .
H(34A) H 0.4468 -0.3902 0.5638 0.096 Uiso 1 1 calc R D 1
H(34B) H 0.3564 -0.4358 0.5214 0.096 Uiso 1 1 calc R D 1
H(35A) H 0.4225 -0.4296 0.4501 0.073 Uiso 0.577(10) 1 calc PR E 1
H(35B) H 0.4524 -0.2850 0.4721 0.073 Uiso 0.577(10) 1 calc PR E 1
H(35C) H 0.3080 -0.4531 0.4546 0.077 Uiso 0.423(10) 1 calc PR E 2
H(35D) H 0.3941 -0.4614 0.4482 0.077 Uiso 0.423(10) 1 calc PR E 2
H(36A) H 0.3481 -0.2611 0.3686 0.068 Uiso 1 1 calc R E 1
H(36B) H 0.2937 -0.3664 0.3866 0.068 Uiso 1 1 calc R E 1

loop_
_atom_site_aniso_label
_atom_site_aniso_U_11
_atom_site_aniso_U_22
_atom_site_aniso_U_33
_atom_site_aniso_U_12
_atom_site_aniso_U_13
_atom_site_aniso_U_23
Mn 0.0610(3) 0.0407(2) 0.0385(2) 0.00427(19) 0.0130(2) -0.00286(17)
O(11) 0.0854(16) 0.0602(14) 0.0501(12) 0.0103(12) 0.0218(12) -0.0164(10)
O(12) 0.0814(15) 0.0413(11) 0.0444(11) -0.0084(10) 0.0251(11) -0.0058(8)
O(21) 0.110(2) 0.0529(13) 0.0426(12) 0.0199(13) 0.0134(12) -0.0114(10)
O(22) 0.0619(12) 0.0412(10) 0.0406(10) -0.0033(9) 0.0162(9) -0.0033(8)
O(31) 0.0559(11) 0.0506(11) 0.0309(9) 0.0060(9) 0.0098(8) -0.0026(8)
O(32) 0.0838(16) 0.0605(14) 0.0331(10) 0.0089(12) 0.0089(10) -0.0049(9)
O(111) 0.0829(16) 0.0513(13) 0.0494(12) 0.0001(12) 0.0103(11) -0.0061(10)
O(211) 0.0494(10) 0.0445(10) 0.0401(10) 0.0012(8) 0.0127(8) 0.0007(8)
N(11) 0.0694(16) 0.0566(16) 0.0448(13) 0.0077(13) 0.0183(13) -0.0115(11)
N(12) 0.0617(14) 0.0422(12) 0.0432(12) 0.0025(11) 0.0183(11) -0.0039(10)
N(21) 0.0719(17) 0.0464(14) 0.0436(13) 0.0067(12) 0.0094(12) -0.0108(11)
N(22) 0.0584(14) 0.0411(12) 0.0394(12) -0.0016(10) 0.0116(11) -0.0053(9)
N(31) 0.0535(13) 0.0454(13) 0.0311(11) 0.0008(10) 0.0097(10) -0.0016(9)
N(32) 0.0616(14) 0.0488(14) 0.0325(11) 0.0011(11) 0.0096(10) -0.0011(10)
C(11) 0.0600(17) 0.0605(19) 0.0409(15) 0.0134(15) 0.0153(13) -0.0011(13)
C(12) 0.0576(16) 0.0537(17) 0.0435(15) 0.0097(14) 0.0170(13) 0.0043(13)
C(13) 0.084(2) 0.062(2) 0.061(2) 0.0010(18) 0.0352(18) 0.0102(16)
C(16) 0.072(2) 0.094(3) 0.0465(17) 0.022(2) 0.0232(17) 0.0009(17)
C(21) 0.0641(18) 0.0406(15) 0.0469(16) 0.0023(13) 0.0086(14) -0.0050(12)
C(22) 0.0492(15) 0.0393(14) 0.0464(15) -0.0027(12) 0.0070(12) -0.0025(11)
C(23) 0.0704(19) 0.0418(15) 0.0526(17) -0.0029(14) 0.0189(15) 0.0011(13)
C(24) 0.180(5) 0.060(2) 0.067(2) 0.043(3) 0.046(3) 0.0131(19)
C(26) 0.100(3) 0.0453(18) 0.0556(19) 0.0131(18) 0.0123(19) -0.0071(14)
C(31) 0.0477(14) 0.0416(14) 0.0365(13) 0.0000(11) 0.0093(11) 0.0005(11)
C(32) 0.0514(15) 0.0471(15) 0.0368(13) -0.0011(12) 0.0098(12) 0.0030(11)
C(33) 0.078(2) 0.0582(19) 0.0411(15) 0.0133(16) 0.0102(15) 0.0080(14)
C(34) 0.106(3) 0.065(2) 0.054(2) 0.031(2) 0.013(2) 0.0084(16)
C(36) 0.0666(19) 0.0559(18) 0.0408(15) 0.0139(15) 0.0125(14) 0.0000(13)
C(111) 0.102(3) 0.066(2) 0.070(2) -0.011(2) 0.020(2) -0.0046(19)
C(112) 0.090(3) 0.081(3) 0.127(4) -0.010(3) 0.021(3) 0.003(3)
C(113) 0.104(3) 0.067(2) 0.0526(19) 0.015(2) 0.011(2) -0.0155(17)
C(114) 0.086(3) 0.091(3) 0.056(2) 0.020(2) 0.0117(19) -0.016(2)
C(115) 0.114(4) 0.159(5) 0.063(3) 0.039(4) 0.017(3) -0.033(3)
C(116) 0.136(5) 0.117(4) 0.078(3) 0.031(4) 0.049(3) 0.006(3)
C(211) 0.0543(18) 0.072(2) 0.064(2) 0.0075(16) 0.0162(16) 0.0106(17)
C(212) 0.062(2) 0.099(3) 0.061(2) -0.003(2) 0.0200(17) -0.007(2)
C(213) 0.0516(15) 0.0494(16) 0.0356(13) 0.0003(12) 0.0093(12) 0.0003(11)
C(214) 0.0586(16) 0.0490(16) 0.0380(13) 0.0065(13) 0.0123(12) -0.0051(12)
C(215) 0.0586(17) 0.073(2) 0.0387(14) 0.0101(16) 0.0101(13) -0.0105(14)
C(216) 0.101(3) 0.074(2) 0.061(2) 0.020(2) 0.016(2) -0.0260(19)
B(1) 0.087(3) 0.055(2) 0.0461(19) 0.010(2) 0.0099(19) -0.0104(16)
B(2) 0.0518(17) 0.0389(15) 0.0357(14) 0.0019(13) 0.0110(13) -0.0009(11)

loop_
_atom_type_symbol
_atom_type_radius_bond
Mn 1.17
O 0.73
N 0.75
C 0.77
B 0.82
H 0.32

loop_
_geom_angle_atom_site_label_1
_geom_angle_atom_site_label_2
_geom_angle_atom_site_label_3
_geom_angle
N(22) Mn N(32) 133.94(10)
N(22) Mn N(12) 114.40(9)
N(32) Mn N(12) 94.18(9)
N(22) Mn N(21) 70.42(9)
N(32) Mn N(21) 116.65(9)
N(12) Mn N(21) 131.99(10)
N(22) Mn N(11) 140.41(10)
N(32) Mn N(11) 82.34(10)
N(12) Mn N(11) 68.82(9)
N(21) Mn N(11) 79.36(10)
N(22) Mn N(31) 79.66(8)
N(32) Mn N(31) 69.82(8)
N(12) Mn N(31) 80.71(9)
N(21) Mn N(31) 142.49(10)
N(11) Mn N(31) 136.83(9)
N(11) O(11) B(1) 115.9(3)
N(21) O(21) B(1) 116.1(2)
N(22) O(22) B(2) 115.9(2)
N(31) O(31) B(2) 115.4(2)
C(111) O(111) B(1) 117.3(3)
C(211) O(211) B(2) 117.7(2)
C(11) N(11) O(11) 113.3(3)
C(11) N(11) Mn 117.4(2)
O(11) N(11) Mn 129.1(2)
C(12) N(12) O(12) 113.2(2)
C(12) N(12) Mn 117.1(2)
O(12) N(12) Mn 124.54(17)
C(21) N(21) O(21) 112.9(3)
C(21) N(21) Mn 117.24(19)
O(21) N(21) Mn 127.6(2)
C(22) N(22) O(22) 112.1(2)
C(22) N(22) Mn 119.3(2)
O(22) N(22) Mn 128.40(17)
C(31) N(31) O(31) 113.0(2)
C(31) N(31) Mn 117.21(18)
O(31) N(31) Mn 129.72(16)
C(32) N(32) O(32) 113.4(2)
C(32) N(32) Mn 117.74(18)
O(32) N(32) Mn 124.22(19)
N(11) C(11) C(12) 115.6(3)
N(11) C(11) C(16) 124.2(3)
C(12) C(11) C(16) 120.1(3)
N(12) C(12) C(11) 115.4(3)
N(12) C(12) C(13) 123.8(3)
C(11) C(12) C(13) 120.9(3)
C(14B) C(13) C(12) 119.2(4)
C(14B) C(13) C(14A) 29.6(4)
C(12) C(13) C(14A) 108.3(4)
C(15A) C(14A) C(13) 131.2(7)
C(14A) C(15A) C(16) 119.5(7)
C(13) C(14B) C(15B) 115.1(6)
C(16) C(15B) C(14B) 126.4(6)
C(15B) C(16) C(11) 115.1(4)
C(15B) C(16) C(15A) 30.5(4)
C(11) C(16) C(15A) 112.0(4)
N(21) C(21) C(22) 116.0(3)
N(21) C(21) C(26) 124.0(3)
C(22) C(21) C(26) 119.9(3)
N(22) C(22) C(21) 115.9(3)
N(22) C(22) C(23) 123.4(3)
C(21) C(22) C(23) 120.8(3)
C(22) C(23) C(24) 112.5(3)
C(25B) C(24) C(25A) 39.0(6)
C(25B) C(24) C(23) 123.3(6)
C(25A) C(24) C(23) 111.2(4)
C(24) C(25A) C(26) 111.4(4)
C(24) C(25B) C(26) 118.9(9)
C(25B) C(26) C(21) 113.8(6)
C(25B) C(26) C(25A) 36.9(6)
C(21) C(26) C(25A) 112.3(3)
N(31) C(31) C(32) 115.2(3)
N(31) C(31) C(36) 124.4(2)
C(32) C(31) C(36) 120.4(2)
N(32) C(32) C(31) 116.3(2)
N(32) C(32) C(33) 123.3(3)
C(31) C(32) C(33) 120.4(3)
C(34) C(33) C(32) 114.0(3)
C(35B) C(34) C(35A) 42.9(4)
C(35B) C(34) C(33) 121.8(5)
C(35A) C(34) C(33) 118.5(4)
C(34) C(35A) C(36) 112.8(4)
C(34) C(35B) C(36) 115.6(6)
C(31) C(36) C(35B) 110.3(4)
C(31) C(36) C(35A) 113.2(3)
C(35B) C(36) C(35A) 40.0(4)
O(111) C(111) C(112) 112.3(4)
C(114) C(113) B(1) 114.3(3)
C(115) C(114) C(113) 114.6(4)
C(116) C(115) C(114) 119.9(5)
O(211) C(211) C(212) 111.1(3)
C(214) C(213) B(2) 114.5(2)
C(213) C(214) C(215) 114.8(3)
C(216) C(215) C(214) 112.8(3)
O(111) B(1) O(11) 106.4(3)
O(111) B(1) O(21) 109.9(3)
O(11) B(1) O(21) 112.2(3)
O(111) B(1) C(113) 117.9(3)
O(11) B(1) C(113) 105.7(3)
O(21) B(1) C(113) 104.9(3)
O(211) B(2) O(22) 109.8(2)
O(211) B(2) O(31) 106.5(2)
O(22) B(2) O(31) 111.9(2)
O(211) B(2) C(213) 115.5(2)
O(22) B(2) C(213) 105.8(2)
O(31) B(2) C(213) 107.4(2)

loop_
_geom_bond_atom_site_label_1
_geom_bond_atom_site_label_2
_geom_bond_distance
Mn N(22) 2.237(2)
Mn N(32) 2.246(2)
Mn N(12) 2.275(3)
Mn N(21) 2.278(3)
Mn N(11) 2.308(3)
Mn N(31) 2.313(2)
O(11) N(11) 1.376(3)
O(11) B(1) 1.493(5)
O(12) N(12) 1.381(3)
O(21) N(21) 1.378(3)
O(21) B(1) 1.499(5)
O(22) N(22) 1.381(3)
O(22) B(2) 1.492(4)
O(31) N(31) 1.375(3)
O(31) B(2) 1.493(4)
O(32) N(32) 1.382(3)
O(111) C(111) 1.426(5)
O(111) B(1) 1.460(5)
O(211) C(211) 1.426(4)
O(211) B(2) 1.472(4)
N(11) C(11) 1.285(4)
N(12) C(12) 1.286(4)
N(21) C(21) 1.289(4)
N(22) C(22) 1.288(4)
N(31) C(31) 1.286(3)
N(32) C(32) 1.281(4)
C(11) C(12) 1.475(4)
C(11) C(16) 1.497(5)
C(12) C(13) 1.492(5)
C(13) C(14B) 1.484(8)
C(13) C(14A) 1.507(7)
C(14A) C(15A) 1.233(9)
C(15A) C(16) 1.536(8)
C(14B) C(15B) 1.500(9)
C(15B) C(16) 1.430(8)
C(21) C(22) 1.471(4)
C(21) C(26) 1.508(4)
C(22) C(23) 1.496(4)
C(23) C(24) 1.509(5)
C(24) C(25B) 1.427(11)
C(24) C(25A) 1.451(7)
C(25A) C(26) 1.559(6)
C(25B) C(26) 1.460(11)
C(31) C(32) 1.478(4)
C(31) C(36) 1.495(4)
C(32) C(33) 1.497(4)
C(33) C(34) 1.486(5)
C(34) C(35B) 1.405(8)
C(34) C(35A) 1.450(7)
C(35A) C(36) 1.528(6)
C(35B) C(36) 1.527(8)
C(111) C(112) 1.467(6)
C(113) C(114) 1.528(6)
C(113) B(1) 1.621(5)
C(114) C(115) 1.508(6)
C(115) C(116) 1.434(7)
C(211) C(212) 1.487(5)
C(213) C(214) 1.520(4)
C(213) B(2) 1.598(4)
C(214) C(215) 1.527(4)
C(215) C(216) 1.513(6)

loop_
_geom_hbond_atom_site_label_D
_geom_hbond_atom_site_label_H
_geom_hbond_atom_site_label_A
_geom_hbond_distance_DH
_geom_hbond_distance_HA
_geom_hbond_distance_DA
_geom_hbond_angle_DHA
O(12) H(12) O(211) 0.840(2) 1.740(2) 2.554(4) 162.26(13)
O(12) H(12) N(12) 0.840(2) 1.841(2) 1.381(5) 45.02(13)
O(32) H(32) O(111) 0.840(2) 1.776(2) 2.574(4) 158.07(13)
O(32) H(32) N(32) 0.840(2) 1.841(2) 1.382(5) 45.02(8)

loop_
_geom_torsion_atom_site_label_1
_geom_torsion_atom_site_label_2
_geom_torsion_atom_site_label_3
_geom_torsion_atom_site_label_4
_geom_torsion
B(1) O(11) N(11) C(11) 169.0(3)
B(1) O(11) N(11) Mn -5.5(4)
N(22) Mn N(11) C(11) 118.9(2)
N(32) Mn N(11) C(11) -81.7(2)
N(12) Mn N(11) C(11) 15.8(2)
N(21) Mn N(11) C(11) 159.2(3)
N(31) Mn N(11) C(11) -32.4(3)
N(22) Mn N(11) O(11) -66.8(3)
N(32) Mn N(11) O(11) 92.6(3)
N(12) Mn N(11) O(11) -169.9(3)
N(21) Mn N(11) O(11) -26.5(2)
N(31) Mn N(11) O(11) 141.9(2)
N(22) Mn N(12) C(12) -158.5(2)
N(32) Mn N(12) C(12) 58.6(2)
N(21) Mn N(12) C(12) -73.5(3)
N(11) Mn N(12) C(12) -21.5(2)
N(31) Mn N(12) C(12) 127.4(2)
N(22) Mn N(12) O(12) 48.7(2)
N(32) Mn N(12) O(12) -94.2(2)
N(21) Mn N(12) O(12) 133.7(2)
N(11) Mn N(12) O(12) -174.3(2)
N(31) Mn N(12) O(12) -25.4(2)
B(1) O(21) N(21) C(21) -174.8(3)
B(1) O(21) N(21) Mn 23.0(4)
N(22) Mn N(21) C(21) 9.5(2)
N(32) Mn N(21) C(21) 139.7(2)
N(12) Mn N(21) C(21) -96.2(3)
N(11) Mn N(21) C(21) -144.6(3)
N(31) Mn N(21) C(21) 48.5(3)
N(22) Mn N(21) O(21) 170.9(3)
N(32) Mn N(21) O(21) -58.9(3)
N(12) Mn N(21) O(21) 65.3(3)
N(11) Mn N(21) O(21) 16.9(3)
N(31) Mn N(21) O(21) -150.0(2)
B(2) O(22) N(22) C(22) -157.5(3)
B(2) O(22) N(22) Mn 28.1(3)
N(32) Mn N(22) C(22) -113.5(2)
N(12) Mn N(22) C(22) 123.2(2)
N(21) Mn N(22) C(22) -5.0(2)
N(11) Mn N(22) C(22) 37.5(3)
N(31) Mn N(22) C(22) -162.0(2)
N(32) Mn N(22) O(22) 60.5(3)
N(12) Mn N(22) O(22) -62.8(2)
N(21) Mn N(22) O(22) 169.0(2)
N(11) Mn N(22) O(22) -148.5(2)
N(31) Mn N(22) O(22) 12.0(2)
B(2) O(31) N(31) C(31) 175.8(2)
B(2) O(31) N(31) Mn -7.3(3)
N(22) Mn N(31) C(31) 153.7(2)
N(32) Mn N(31) C(31) 8.7(2)
N(12) Mn N(31) C(31) -89.2(2)
N(21) Mn N(31) C(31) 116.6(2)
N(11) Mn N(31) C(31) -44.4(3)
N(22) Mn N(31) O(31) -23.2(2)
N(32) Mn N(31) O(31) -168.1(2)
N(12) Mn N(31) O(31) 93.9(2)
N(21) Mn N(31) O(31) -60.3(3)
N(11) Mn N(31) O(31) 138.7(2)
N(22) Mn N(32) C(32) -68.3(3)
N(12) Mn N(32) C(32) 61.9(2)
N(21) Mn N(32) C(32) -156.2(2)
N(11) Mn N(32) C(32) 129.8(2)
N(31) Mn N(32) C(32) -16.6(2)
N(22) Mn N(32) O(32) 137.4(2)
N(12) Mn N(32) O(32) -92.4(2)
N(21) Mn N(32) O(32) 49.6(3)
N(11) Mn N(32) O(32) -24.4(2)
N(31) Mn N(32) O(32) -170.9(3)
O(11) N(11) C(11) C(12) 175.3(3)
Mn N(11) C(11) C(12) -9.5(4)
O(11) N(11) C(11) C(16) -5.9(4)
Mn N(11) C(11) C(16) 169.3(2)
O(12) N(12) C(12) C(11) -179.6(2)
Mn N(12) C(12) C(11) 24.6(3)
O(12) N(12) C(12) C(13) -0.2(4)
Mn N(12) C(12) C(13) -156.0(3)
N(11) C(11) C(12) N(12) -9.9(4)
C(16) C(11) C(12) N(12) 171.3(3)
N(11) C(11) C(12) C(13) 170.8(3)
C(16) C(11) C(12) C(13) -8.1(5)
N(12) C(12) C(13) C(14B) -164.5(5)
C(11) C(12) C(13) C(14B) 14.8(7)
N(12) C(12) C(13) C(14A) 165.3(5)
C(11) C(12) C(13) C(14A) -15.3(6)
C(14B) C(13) C(14A) C(15A) -91.3(13)
C(12) C(13) C(14A) C(15A) 25.9(11)
C(13) C(14A) C(15A) C(16) -8.7(15)
C(12) C(13) C(14B) C(15B) -5.3(9)
C(14A) C(13) C(14B) C(15B) 69.9(10)
C(13) C(14B) C(15B) C(16) -12.2(12)
C(14B) C(15B) C(16) C(11) 18.8(10)
C(14B) C(15B) C(16) C(15A) -72.3(10)
N(11) C(11) C(16) C(15B) 173.4(5)
C(12) C(11) C(16) C(15B) -7.9(6)
N(11) C(11) C(16) C(15A) -153.5(5)
C(12) C(11) C(16) C(15A) 25.2(6)
C(14A) C(15A) C(16) C(15B) 84.5(12)
C(14A) C(15A) C(16) C(11) -18.1(10)
O(21) N(21) C(21) C(22) -176.6(3)
Mn N(21) C(21) C(22) -12.5(4)
O(21) N(21) C(21) C(26) 3.8(5)
Mn N(21) C(21) C(26) 168.0(3)
O(22) N(22) C(22) C(21) -174.3(2)
Mn N(22) C(22) C(21) 0.6(4)
O(22) N(22) C(22) C(23) 7.1(4)
Mn N(22) C(22) C(23) -178.0(2)
N(21) C(21) C(22) N(22) 8.0(4)
C(26) C(21) C(22) N(22) -172.4(3)
N(21) C(21) C(22) C(23) -173.4(3)
C(26) C(21) C(22) C(23) 6.2(5)
N(22) C(22) C(23) C(24) 156.3(4)
C(21) C(22) C(23) C(24) -22.2(5)
C(22) C(23) C(24) C(25B) 9.9(11)
C(22) C(23) C(24) C(25A) 51.9(5)
C(25B) C(24) C(25A) C(26) 51.9(9)
C(23) C(24) C(25A) C(26) -65.2(6)
C(25A) C(24) C(25B) C(26) -63.3(11)
C(23) C(24) C(25B) C(26) 19.6(18)
C(24) C(25B) C(26) C(21) -35.4(15)
C(24) C(25B) C(26) C(25A) 60.6(10)
N(21) C(21) C(26) C(25B) -157.5(8)
C(22) C(21) C(26) C(25B) 22.9(9)
N(21) C(21) C(26) C(25A) 162.3(4)
C(22) C(21) C(26) C(25A) -17.3(5)
C(24) C(25A) C(26) C(25B) -53.7(9)
C(24) C(25A) C(26) C(21) 46.7(6)
O(31) N(31) C(31) C(32) 176.2(2)
Mn N(31) C(31) C(32) -1.2(3)
O(31) N(31) C(31) C(36) -1.7(4)
Mn N(31) C(31) C(36) -179.0(2)
O(32) N(32) C(32) C(31) 179.2(3)
Mn N(32) C(32) C(31) 22.2(3)
O(32) N(32) C(32) C(33) -0.7(4)
Mn N(32) C(32) C(33) -157.6(3)
N(31) C(31) C(32) N(32) -13.7(4)
C(36) C(31) C(32) N(32) 164.2(3)
N(31) C(31) C(32) C(33) 166.1(3)
C(36) C(31) C(32) C(33) -15.9(4)
N(32) C(32) C(33) C(34) -172.3(3)
C(31) C(32) C(33) C(34) 7.9(5)
C(32) C(33) C(34) C(35B) -22.7(7)
C(32) C(33) C(34) C(35A) 27.2(6)
C(35B) C(34) C(35A) C(36) 53.7(6)
C(33) C(34) C(35A) C(36) -53.4(6)
C(35A) C(34) C(35B) C(36) -55.5(6)
C(33) C(34) C(35B) C(36) 43.7(9)
N(31) C(31) C(36) C(35B) -148.8(4)
C(32) C(31) C(36) C(35B) 33.4(5)
N(31) C(31) C(36) C(35A) 168.1(4)
C(32) C(31) C(36) C(35A) -9.6(5)
C(34) C(35B) C(36) C(31) -46.4(8)
C(34) C(35B) C(36) C(35A) 55.9(6)
C(34) C(35A) C(36) C(31) 42.5(6)
C(34) C(35A) C(36) C(35B) -51.8(6)
B(1) O(111) C(111) C(112) 162.5(4)
B(1) C(113) C(114) C(115) -178.2(4)
C(113) C(114) C(115) C(116) 60.1(8)
B(2) O(211) C(211) C(212) 154.8(3)
B(2) C(213) C(214) C(215) 179.4(3)
C(213) C(214) C(215) C(216) -173.0(3)
C(111) O(111) B(1) O(11) 179.7(3)
C(111) O(111) B(1) O(21) 58.0(4)
C(111) O(111) B(1) C(113) -62.0(5)
N(11) O(11) B(1) O(111) -59.6(3)
N(11) O(11) B(1) O(21) 60.5(4)
N(11) O(11) B(1) C(113) 174.3(3)
N(21) O(21) B(1) O(111) 47.2(4)
N(21) O(21) B(1) O(11) -71.0(4)
N(21) O(21) B(1) C(113) 174.7(3)
C(114) C(113) B(1) O(111) -58.9(6)
C(114) C(113) B(1) O(11) 59.8(5)
C(114) C(113) B(1) O(21) 178.6(4)
C(211) O(211) B(2) O(22) 54.9(3)
C(211) O(211) B(2) O(31) 176.3(2)
C(211) O(211) B(2) C(213) -64.6(3)
N(22) O(22) B(2) O(211) 45.6(3)
N(22) O(22) B(2) O(31) -72.5(3)
N(22) O(22) B(2) C(213) 170.8(2)
N(31) O(31) B(2) O(211) -60.1(3)
N(31) O(31) B(2) O(22) 59.9(3)
N(31) O(31) B(2) C(213) 175.6(2)
C(214) C(213) B(2) O(211) -54.9(3)
C(214) C(213) B(2) O(22) -176.5(2)
C(214) C(213) B(2) O(31) 63.8(3)
